data_7205301
loop_
_publ_author_name
'Cai, Bin'
'Yang, Ping'
'Dai, Jing-Wei'
'Wu, Jian-Zhong'

_publ_section_title
;
 Tuning the porosity of lanthanide MOFs with 2,5-pyrazinedicarboxylate
 and the first in situ hydrothermal carboxyl transfer
;
_journal_issue 3
_journal_name_full CrystEngComm
_journal_page_first 985
_journal_paper_doi 10.1039/c0ce00340a
_journal_volume 13
_journal_year 2011
_chemical_formula_moiety '2(C7 H6 Dy N2 O8), 10(H O0.50)'
_chemical_formula_sum 'C14 H30 Dy2 N4 O25'
_chemical_formula_weight 979.42
_chemical_name_systematic
;
?
;
_space_group_IT_number 2
_symmetry_cell_setting triclinic
_symmetry_space_group_name_Hall '-P 1'
_symmetry_space_group_name_H-M 'P -1'
_atom_sites_solution_hydrogens geom
_atom_sites_solution_primary direct
_atom_sites_solution_secondary difmap
_audit_creation_method SHELXL-97
_cell_angle_alpha 68.8320(10)
_cell_angle_beta 81.2730(10)
_cell_angle_gamma 76.8750(10)
_cell_formula_units_Z 1
_cell_length_a 6.0535(6)
_cell_length_b 9.9159(9)
_cell_length_c 13.2903(12)
_cell_measurement_reflns_used 2045
_cell_measurement_temperature 298(2)
_cell_measurement_theta_max 27.86
_cell_measurement_theta_min 2.24
_cell_volume 722.36(12)
_computing_structure_refinement 'SHELXL-97 (Sheldrick, 2008)'
_computing_structure_solution 'SHELXS-97 (Sheldrick, 2008)'
_diffrn_ambient_temperature 298(2)
_diffrn_measured_fraction_theta_full 0.982
_diffrn_measured_fraction_theta_max 0.982
_diffrn_radiation_monochromator graphite
_diffrn_radiation_source 'fine-focus sealed tube'
_diffrn_radiation_type MoK\a
_diffrn_radiation_wavelength 0.71073
_diffrn_reflns_av_R_equivalents 0.0610
_diffrn_reflns_av_sigmaI/netI 0.0723
_diffrn_reflns_limit_h_max 7
_diffrn_reflns_limit_h_min -7
_diffrn_reflns_limit_k_max 11
_diffrn_reflns_limit_k_min -11
_diffrn_reflns_limit_l_max 14
_diffrn_reflns_limit_l_min -15
_diffrn_reflns_number 3743
_diffrn_reflns_theta_full 25.20
_diffrn_reflns_theta_max 25.20
_diffrn_reflns_theta_min 1.65
_exptl_absorpt_coefficient_mu 5.243
_exptl_absorpt_correction_T_max 0.6498
_exptl_absorpt_correction_T_min 0.3785
_exptl_absorpt_correction_type multi-scan
_exptl_absorpt_process_details 'SADABS, Bruker(2002)'
_exptl_crystal_colour colorless
_exptl_crystal_density_diffrn 2.251
_exptl_crystal_density_method 'not measured'
_exptl_crystal_description block
_exptl_crystal_F_000 474
_exptl_crystal_size_max 0.23
_exptl_crystal_size_mid 0.16
_exptl_crystal_size_min 0.09
_refine_diff_density_max 1.248
_refine_diff_density_min -1.174
_refine_diff_density_rms 0.167
_refine_ls_extinction_method none
_refine_ls_goodness_of_fit_ref 0.973
_refine_ls_hydrogen_treatment constr
_refine_ls_matrix_type full
_refine_ls_number_parameters 208
_refine_ls_number_reflns 2558
_refine_ls_number_restraints 0
_refine_ls_restrained_S_all 0.973
_refine_ls_R_factor_all 0.0367
_refine_ls_R_factor_gt 0.0329
_refine_ls_shift/su_max 0.000
_refine_ls_shift/su_mean 0.000
_refine_ls_structure_factor_coef Fsqd
_refine_ls_weighting_details 'calc w=1/[\s^2^(Fo^2^)+(0.0251P)^2^+0.0000P] where P=(Fo^2^+2Fc^2^)/3'
_refine_ls_weighting_scheme calc
_refine_ls_wR_factor_gt 0.0718
_refine_ls_wR_factor_ref 0.0730
_reflns_number_gt 2248
_reflns_number_total 2558
_reflns_threshold_expression >2sigma(I)
_cod_data_source_file C0CE00340A.TXT
_cod_data_source_block 1-Dy
_cod_depositor_comments
;
The following automatic conversions were performed:
'_symmetry_cell_setting' value 'Triclinic' changed to 'triclinic'
according to '/home/saulius/struct/CIF-dictionaries/cif_core.dic'
dictionary named 'cif_core.dic' version 2.4.1 from 2010-06-29.

Automatic conversion script
Id: cif_fix_enum 1555 2011-01-17 13:19:09Z saulius 
;
_cod_database_code 7205301

loop_
_symmetry_equiv_pos_as_xyz
'x, y, z'
'-x, -y, -z'

loop_
_atom_site_label
_atom_site_type_symbol
_atom_site_fract_x
_atom_site_fract_y
_atom_site_fract_z
_atom_site_U_iso_or_equiv
_atom_site_adp_type
_atom_site_occupancy
_atom_site_symmetry_multiplicity
_atom_site_calc_flag
_atom_site_refinement_flags
_atom_site_disorder_assembly
_atom_site_disorder_group
Dy1 Dy 0.83464(5) 0.61382(3) 0.19511(2) 0.01607(11) Uani 1 1 d . . .
C1 C 1.2894(10) 0.7647(7) 0.1417(5) 0.0171(13) Uani 1 1 d . . .
C2 C 1.1366(10) 0.8929(7) 0.0696(5) 0.0175(13) Uani 1 1 d . . .
C3 C 0.8084(10) 0.9704(6) -0.0158(5) 0.0185(13) Uani 1 1 d . . .
H3 H 0.6734 0.9524 -0.0292 0.022 Uiso 1 1 calc R . .
C4 C 0.9508(11) 0.3817(7) 0.4387(5) 0.0230(14) Uani 1 1 d . . .
C5 C 0.7108(10) 0.4448(7) 0.4719(5) 0.0212(14) Uani 1 1 d . . .
C6 C 0.3818(11) 0.6040(7) 0.4231(5) 0.0230(15) Uani 1 1 d . . .
H6 H 0.2945 0.6786 0.3714 0.028 Uiso 1 1 calc R . .
C7 C 1.0892(10) 0.4390(7) 0.0343(5) 0.0198(14) Uani 1 1 d . . .
N1 N 0.9389(8) 0.8639(5) 0.0539(4) 0.0171(11) Uani 1 1 d . . .
N2 N 0.5930(9) 0.5479(5) 0.3930(4) 0.0224(12) Uani 1 1 d . . .
O1 O 1.2162(7) 0.6469(5) 0.1840(4) 0.0276(11) Uani 1 1 d . . .
O2 O 1.4834(7) 0.7811(5) 0.1525(3) 0.0215(10) Uani 1 1 d . . .
O3 O 1.0156(8) 0.4325(5) 0.3406(4) 0.0298(11) Uani 1 1 d . . .
O4 O 1.0718(8) 0.2894(5) 0.5093(4) 0.0376(13) Uani 1 1 d . . .
O5 O 1.0843(7) 0.4293(5) 0.1308(4) 0.0283(11) Uani 1 1 d . . .
O6 O 1.2257(7) 0.3612(5) -0.0132(4) 0.0258(10) Uani 1 1 d . . .
O1W O 0.8332(8) 0.7866(5) 0.2825(4) 0.0292(11) Uani 1 1 d . . .
H2W H 0.8742 0.7767 0.3433 0.044 Uiso 1 1 d R . .
H1W H 0.7155 0.8535 0.2798 0.044 Uiso 1 1 d R . .
O2W O 0.5990(7) 0.4368(5) 0.2192(4) 0.0259(10) Uani 1 1 d . . .
H3W H 0.4672 0.4857 0.2112 0.039 Uiso 1 1 d R . .
H4W H 0.5770 0.3636 0.2708 0.039 Uiso 1 1 d R . .
O3W O 0.6392(10) 0.2767(9) 0.0873(6) 0.085(2) Uani 1 1 d . . .
H5W H 0.6266 0.1961 0.1388 0.128 Uiso 1 1 d R . .
H6W H 0.6915 0.2407 0.0369 0.128 Uiso 1 1 d R . .
O4W O 0.5173(13) 0.1974(9) 0.4139(6) 0.098(3) Uani 1 1 d . . .
H8W H 0.4686 0.1238 0.4625 0.147 Uiso 1 1 d R . .
H7W H 0.6453 0.1508 0.3957 0.147 Uiso 1 1 d R . .
O5W O 0.5316(18) 0.0344(9) 0.2672(9) 0.154(5) Uani 1 1 d . . .
H9W H 0.4753 -0.0220 0.3261 0.231 Uiso 1 1 d R . .
H10W H 0.4103 0.0974 0.2476 0.231 Uiso 1 1 d R . .
O6W O 0.0703(19) 0.1166(11) 0.2707(9) 0.168(5) Uani 1 1 d . . .
H12W H -0.0495 0.1254 0.2409 0.252 Uiso 1 1 d R . .
H11W H 0.0735 0.2082 0.2515 0.252 Uiso 1 1 d R . .
O7W O 0.084(3) -0.022(2) 0.513(3) 0.154(9) Uani 0.50 1 d P . .
H14W H 0.0287 0.0709 0.4961 0.231 Uiso 0.50 1 d PR . .
H13W H 0.1954 -0.0141 0.4633 0.231 Uiso 0.50 1 d PR . .

loop_
_atom_site_aniso_label
_atom_site_aniso_U_11
_atom_site_aniso_U_22
_atom_site_aniso_U_33
_atom_site_aniso_U_23
_atom_site_aniso_U_13
_atom_site_aniso_U_12
Dy1 0.01193(17) 0.01797(17) 0.01578(17) -0.00252(12) -0.00236(11) -0.00228(11)
C1 0.012(3) 0.024(3) 0.014(3) -0.007(3) 0.001(2) -0.002(3)
C2 0.011(3) 0.025(3) 0.015(3) -0.006(3) -0.001(2) -0.005(3)
C3 0.012(3) 0.019(3) 0.021(4) -0.001(3) -0.007(3) -0.002(3)
C4 0.019(3) 0.026(4) 0.024(4) -0.009(3) 0.000(3) -0.006(3)
C5 0.019(3) 0.024(3) 0.022(4) -0.008(3) -0.001(3) -0.006(3)
C6 0.022(4) 0.023(4) 0.017(4) 0.002(3) -0.007(3) -0.003(3)
C7 0.017(3) 0.021(3) 0.020(4) -0.007(3) -0.001(3) -0.003(3)
N1 0.013(3) 0.021(3) 0.015(3) -0.002(2) -0.002(2) -0.003(2)
N2 0.024(3) 0.019(3) 0.019(3) 0.001(2) -0.002(2) -0.004(2)
O1 0.020(2) 0.022(2) 0.031(3) 0.006(2) -0.008(2) -0.005(2)
O2 0.014(2) 0.023(2) 0.024(3) -0.004(2) -0.0059(18) -0.0036(18)
O3 0.025(3) 0.035(3) 0.020(3) -0.001(2) -0.002(2) -0.002(2)
O4 0.034(3) 0.047(3) 0.018(3) -0.002(2) -0.011(2) 0.011(2)
O5 0.028(3) 0.033(3) 0.022(3) -0.012(2) -0.005(2) 0.005(2)
O6 0.024(3) 0.030(3) 0.022(3) -0.012(2) -0.005(2) 0.003(2)
O1W 0.034(3) 0.029(3) 0.024(3) -0.007(2) -0.010(2) -0.003(2)
O2W 0.020(2) 0.018(2) 0.036(3) -0.003(2) -0.003(2) -0.0064(19)
O3W 0.054(4) 0.131(7) 0.096(6) -0.081(6) -0.006(4) 0.004(4)
O4W 0.095(6) 0.106(6) 0.077(6) -0.031(5) 0.006(5) 0.004(5)
O5W 0.203(11) 0.075(6) 0.190(12) -0.066(7) -0.098(9) 0.055(7)
O6W 0.179(12) 0.106(8) 0.173(12) 0.003(7) -0.037(9) -0.007(8)
O7W 0.11(2) 0.068(13) 0.26(3) -0.031(15) -0.07(2) 0.014(14)

loop_
_atom_type_symbol
_atom_type_description
_atom_type_scat_dispersion_real
_atom_type_scat_dispersion_imag
_atom_type_scat_source
C C 0.0033 0.0016 'International Tables Vol C Tables 4.2.6.8 and 6.1.1.4'
H H 0.0000 0.0000 'International Tables Vol C Tables 4.2.6.8 and 6.1.1.4'
Dy Dy -0.1892 4.4098 'International Tables Vol C Tables 4.2.6.8 and 6.1.1.4'
N N 0.0061 0.0033 'International Tables Vol C Tables 4.2.6.8 and 6.1.1.4'
O O 0.0106 0.0060 'International Tables Vol C Tables 4.2.6.8 and 6.1.1.4'

loop_
_geom_angle_atom_site_label_1
_geom_angle_atom_site_label_2
_geom_angle_atom_site_label_3
_geom_angle
_geom_angle_site_symmetry_1
_geom_angle_site_symmetry_3
_geom_angle_publ_flag
O3 Dy1 O1 71.34(15) . . ?
O3 Dy1 O2 141.16(15) . 1_455 ?
O1 Dy1 O2 133.11(14) . 1_455 ?
O3 Dy1 O1W 87.73(16) . . ?
O1 Dy1 O1W 72.39(15) . . ?
O2 Dy1 O1W 76.34(15) 1_455 . ?
O3 Dy1 O2W 84.29(16) . . ?
O1 Dy1 O2W 144.43(15) . . ?
O2 Dy1 O2W 81.80(14) 1_455 . ?
O1W Dy1 O2W 133.50(15) . . ?
O3 Dy1 O6 136.54(15) . 2_765 ?
O1 Dy1 O6 104.52(15) . 2_765 ?
O2 Dy1 O6 73.74(14) 1_455 2_765 ?
O1W Dy1 O6 133.53(15) . 2_765 ?
O2W Dy1 O6 75.62(15) . 2_765 ?
O3 Dy1 O5 71.36(15) . . ?
O1 Dy1 O5 71.45(16) . . ?
O2 Dy1 O5 138.34(15) 1_455 . ?
O1W Dy1 O5 142.41(16) . . ?
O2W Dy1 O5 76.48(15) . . ?
O6 Dy1 O5 66.67(14) 2_765 . ?
O3 Dy1 N1 132.97(16) . . ?
O1 Dy1 N1 63.02(14) . . ?
O2 Dy1 N1 73.54(14) 1_455 . ?
O1W Dy1 N1 68.79(15) . . ?
O2W Dy1 N1 141.26(15) . . ?
O6 Dy1 N1 69.10(15) 2_765 . ?
O5 Dy1 N1 102.85(15) . . ?
O3 Dy1 N2 62.55(15) . . ?
O1 Dy1 N2 118.69(16) . . ?
O2 Dy1 N2 78.62(15) 1_455 . ?
O1W Dy1 N2 67.83(15) . . ?
O2W Dy1 N2 67.89(15) . . ?
O6 Dy1 N2 136.69(15) 2_765 . ?
O5 Dy1 N2 123.15(15) . . ?
N1 Dy1 N2 132.62(14) . . ?
O1 C1 O2 124.7(6) . . ?
O1 C1 C2 116.9(5) . . ?
O2 C1 C2 118.3(5) . . ?
N1 C2 C3 120.3(6) . 2_775 ?
N1 C2 C1 115.1(5) . . ?
C3 C2 C1 124.5(5) 2_775 . ?
N1 C3 C2 122.8(6) . 2_775 ?
N1 C3 H3 118.6 . . ?
C2 C3 H3 118.6 2_775 . ?
O4 C4 O3 124.7(6) . . ?
O4 C4 C5 118.9(6) . . ?
O3 C4 C5 116.4(6) . . ?
N2 C5 C6 122.1(6) . 2_666 ?
N2 C5 C4 116.0(6) . . ?
C6 C5 C4 121.9(6) 2_666 . ?
N2 C6 C5 122.3(6) . 2_666 ?
N2 C6 H6 118.9 . . ?
C5 C6 H6 118.9 2_666 . ?
O5 C7 O6 127.0(6) . . ?
O5 C7 C7 116.3(6) . 2_765 ?
O6 C7 C7 116.6(7) . 2_765 ?
C3 N1 C2 117.0(5) . . ?
C3 N1 Dy1 128.0(4) . . ?
C2 N1 Dy1 114.0(4) . . ?
C5 N2 C6 115.6(5) . . ?
C5 N2 Dy1 113.4(4) . . ?
C6 N2 Dy1 130.9(4) . . ?
C1 O1 Dy1 127.2(4) . . ?
C1 O2 Dy1 132.9(4) . 1_655 ?
C4 O3 Dy1 131.7(4) . . ?
C7 O5 Dy1 120.0(4) . . ?
C7 O6 Dy1 119.4(4) . 2_765 ?
Dy1 O1W H2W 132.5 . . ?
Dy1 O1W H1W 117.9 . . ?
H2W O1W H1W 98.9 . . ?
Dy1 O2W H3W 105.0 . . ?
Dy1 O2W H4W 131.1 . . ?
H3W O2W H4W 101.3 . . ?
H5W O3W H6W 98.1 . . ?
H8W O4W H7W 98.0 . . ?
H9W O5W H10W 98.1 . . ?
H12W O6W H11W 97.4 . . ?
H14W O7W H13W 97.2 . . ?

loop_
_geom_bond_atom_site_label_1
_geom_bond_atom_site_label_2
_geom_bond_distance
_geom_bond_site_symmetry_2
_geom_bond_publ_flag
Dy1 O3 2.326(5) . ?
Dy1 O1 2.381(4) . ?
Dy1 O2 2.383(4) 1_455 ?
Dy1 O1W 2.390(4) . ?
Dy1 O2W 2.411(4) . ?
Dy1 O6 2.415(4) 2_765 ?
Dy1 O5 2.417(4) . ?
Dy1 N1 2.657(5) . ?
Dy1 N2 2.740(5) . ?
C1 O1 1.250(7) . ?
C1 O2 1.258(7) . ?
C1 C2 1.499(8) . ?
C2 N1 1.354(7) . ?
C2 C3 1.376(8) 2_775 ?
C3 N1 1.317(8) . ?
C3 H3 0.9300 . ?
C4 O4 1.241(8) . ?
C4 O3 1.251(7) . ?
C4 C5 1.513(8) . ?
C5 N2 1.333(8) . ?
C5 C6 1.375(8) 2_666 ?
C6 N2 1.337(8) . ?
C6 C5 1.375(8) 2_666 ?
C6 H6 0.9300 . ?
C7 O5 1.247(7) . ?
C7 O6 1.257(7) . ?
C7 C7 1.539(12) 2_765 ?
O2 Dy1 2.383(4) 1_655 ?
O1W H2W 0.8472 . ?
O1W H1W 0.8517 . ?
O2W H3W 0.8343 . ?
O2W H4W 0.8196 . ?
O3W H5W 0.8542 . ?
O3W H6W 0.8562 . ?
O4W H8W 0.8577 . ?
O4W H7W 0.8570 . ?
O5W H9W 0.8547 . ?
O5W H10W 0.8539 . ?
O6W H12W 0.8503 . ?
O6W H11W 0.8541 . ?
O7W H14W 0.8600 . ?
O7W H13W 0.8600 . ?
